data_4028961
loop_
_publ_author_name
'S\'anchez-Larios, Eduardo'
'Gravel, Michel'

_publ_section_title
;
 Diastereoselective Synthesis of Indanes via a Domino
 Stetter&#x2212;Michael Reaction
;
_journal_issue 19
_journal_name_full 'The Journal of Organic Chemistry'
_journal_page_first 7536
_journal_page_last 7539
_journal_paper_doi 10.1021/jo901468h
_journal_volume 74
_journal_year 2009
_chemical_formula_moiety 'C31 H24 O3'
_chemical_formula_sum 'C31 H24 O3'
_chemical_formula_weight 444.50
_chemical_name_systematic
; 
 ? 
;
_space_group_IT_number 14
_symmetry_cell_setting monoclinic
_symmetry_space_group_name_Hall '-P 2ybc'
_symmetry_space_group_name_H-M 'P 1 21/c 1'
_atom_sites_solution_hydrogens geom
_atom_sites_solution_primary direct
_atom_sites_solution_secondary difmap
_audit_creation_method 'manual editing of SHELXL template'
_cell_angle_alpha 90.00
_cell_angle_beta 99.333(2)
_cell_angle_gamma 90.00
_cell_formula_units_Z 4
_cell_length_a 11.6926(4)
_cell_length_b 17.3098(6)
_cell_length_c 11.6041(4)
_cell_measurement_reflns_used 128
_cell_measurement_temperature 173(2)
_cell_measurement_theta_max 29.39
_cell_measurement_theta_min 4.53
_cell_volume 2317.54(14)
_computing_cell_refinement 'Saint and SADABS (Apex2, v2009.3-0, Bruker AXS)'
_computing_data_collection 'Apex2 (v2009.3-0, Bruker AXS)'
_computing_data_reduction 'Saint and SADABS (Apex2, v2009.3-0, Bruker AXS)'
_computing_molecular_graphics ' Cameron (WinGX v1.80.03 2008), Ortep (SHELXTL-NT v6.14, Bruker AXS)'
_computing_publication_material 'WinGX v1.80.03 2008 (L. J. Farrugia)'
_computing_structure_refinement 'SHELXL-97 (Sheldrick, 1997)'
_computing_structure_solution ' SIR-2004 (A. Altomare, G. Cascarano, C. Giacovazzo et al., 1999)'
_diffrn_ambient_temperature 173(2)
_diffrn_measured_fraction_theta_full 0.993
_diffrn_measured_fraction_theta_max 0.993
_diffrn_measurement_device '62mm 4K CCD camera on D85 goniostat'
_diffrn_measurement_device_type 'Proteum R Smart 6000 (Bruker AXS)'
_diffrn_measurement_method 'CCD rotation images, \f and \w scans'
_diffrn_radiation_monochromator 'Montel200 multilayer graded optics'
_diffrn_radiation_source 'Bruker AXS FR591, fine-focus rotating anode'
_diffrn_radiation_type CuK\a
_diffrn_radiation_wavelength 1.54184
_diffrn_reflns_av_R_equivalents 0.0590
_diffrn_reflns_av_sigmaI/netI 0.0539
_diffrn_reflns_limit_h_max 8
_diffrn_reflns_limit_h_min -13
_diffrn_reflns_limit_k_max 19
_diffrn_reflns_limit_k_min -17
_diffrn_reflns_limit_l_max 13
_diffrn_reflns_limit_l_min -12
_diffrn_reflns_number 14979
_diffrn_reflns_theta_full 62.37
_diffrn_reflns_theta_max 62.37
_diffrn_reflns_theta_min 3.83
_exptl_absorpt_coefficient_mu 0.641
_exptl_absorpt_correction_T_max 0.9644
_exptl_absorpt_correction_T_min 0.9111
_exptl_absorpt_correction_type multi-scan
_exptl_absorpt_process_details 'SADABS (Apex2, Bruker AXS)'
_exptl_crystal_colour colourless
_exptl_crystal_density_diffrn 1.274
_exptl_crystal_density_method 'not measured'
_exptl_crystal_description 'thin plate'
_exptl_crystal_F_000 936
_exptl_crystal_size_max 0.15
_exptl_crystal_size_mid 0.07
_exptl_crystal_size_min 0.06
_refine_diff_density_max 0.202
_refine_diff_density_min -0.227
_refine_diff_density_rms 0.049
_refine_ls_extinction_coef 0.0064(7)
_refine_ls_extinction_expression Fc^*^=kFc[1+0.001xFc^2^\l^3^/sin(2\q)]^-1/4^
_refine_ls_extinction_method SHELXL
_refine_ls_goodness_of_fit_ref 1.022
_refine_ls_hydrogen_treatment mixed
_refine_ls_matrix_type full
_refine_ls_number_parameters 328
_refine_ls_number_reflns 3660
_refine_ls_number_restraints 0
_refine_ls_restrained_S_all 1.022
_refine_ls_R_factor_all 0.0685
_refine_ls_R_factor_gt 0.0545
_refine_ls_shift/su_max 0.000
_refine_ls_shift/su_mean 0.000
_refine_ls_structure_factor_coef Fsqd
_refine_ls_weighting_details 'calc w=1/[\s^2^(Fo^2^)+(0.1035P)^2^+0.2296P] where P=(Fo^2^+2Fc^2^)/3'
_refine_ls_weighting_scheme calc
_refine_ls_wR_factor_gt 0.1469
_refine_ls_wR_factor_ref 0.1627
_reflns_number_gt 2828
_reflns_number_total 3660
_reflns_threshold_expression >2sigma(I)
_cod_data_source_file jo901468hsup1.cif
_cod_data_source_block es1361
_cod_original_sg_symbol_H-M 'P 21/c'
_cod_database_code 4028961

loop_
_symmetry_equiv_pos_as_xyz
'x, y, z'
'-x, y+1/2, -z+1/2'
'-x, -y, -z'
'x, -y-1/2, z-1/2'

loop_
_atom_site_label
_atom_site_type_symbol
_atom_site_fract_x
_atom_site_fract_y
_atom_site_fract_z
_atom_site_U_iso_or_equiv
_atom_site_adp_type
_atom_site_occupancy
_atom_site_symmetry_multiplicity
_atom_site_calc_flag
O8"' O 0.13182(14) 0.42644(10) 0.28264(13) 0.0637(5) Uani 1 1 d
O8" O 0.26909(15) 0.29585(10) 0.55949(13) 0.0617(5) Uani 1 1 d
O9' O 0.59420(13) 0.21233(9) 0.24942(13) 0.0540(4) Uani 1 1 d
C1 C 0.41648(17) 0.29788(12) 0.31705(18) 0.0433(5) Uani 1 1 d
H1 H 0.3974(18) 0.2617(13) 0.2544(19) 0.045(6) Uiso 1 1 d
C1' C 0.51352(19) 0.26473(14) 0.40830(18) 0.0460(5) Uani 1 1 d
H1A' H 0.546(2) 0.3041(13) 0.466(2) 0.057(7) Uiso 1 1 d
H1B' H 0.4882(19) 0.2224(13) 0.4542(19) 0.051(6) Uiso 1 1 d
C1" C 0.27223(17) 0.26945(13) 0.46229(17) 0.0454(5) Uani 1 1 d
C1"' C 0.19939(18) 0.44855(13) 0.36710(18) 0.0473(5) Uani 1 1 d
C2 C 0.30493(17) 0.32066(13) 0.36654(17) 0.0428(5) Uani 1 1 d
H2 H 0.2414(18) 0.3189(11) 0.3001(17) 0.040(5) Uiso 1 1 d
C2' C 0.60902(18) 0.22664(12) 0.35405(18) 0.0446(5) Uani 1 1 d
C2" C 0.24200(16) 0.18721(13) 0.43545(16) 0.0433(5) Uani 1 1 d
C2"' C 0.17008(17) 0.51566(12) 0.43716(17) 0.0440(5) Uani 1 1 d
C3 C 0.31583(18) 0.40629(13) 0.39889(19) 0.0452(5) Uani 1 1 d
H3 H 0.3480(18) 0.4134(11) 0.4828(18) 0.044(6) Uiso 1 1 d
C3' C 0.71942(18) 0.20440(12) 0.43011(18) 0.0460(5) Uani 1 1 d
C3" C 0.22469(18) 0.15819(13) 0.32178(17) 0.0471(5) Uani 1 1 d
H3" H 0.2326 0.1914 0.2584 0.056 Uiso 1 1 calc
C3"' C 0.06702(19) 0.55497(14) 0.39531(18) 0.0511(6) Uani 1 1 d
H3"' H 0.0226 0.5406 0.3225 0.061 Uiso 1 1 calc
C4 C 0.39997(17) 0.43602(13) 0.32172(19) 0.0475(5) Uani 1 1 d
C4' C 0.80138(19) 0.16229(14) 0.3807(2) 0.0545(6) Uani 1 1 d
H4' H 0.7847 0.1472 0.3011 0.065 Uiso 1 1 calc
C4" C 0.19617(19) 0.08150(14) 0.30081(19) 0.0526(6) Uani 1 1 d
H4" H 0.1850 0.0622 0.2232 0.063 Uiso 1 1 calc
C4"' C 0.0296(2) 0.61434(14) 0.4589(2) 0.0556(6) Uani 1 1 d
H4"' H -0.0403 0.6409 0.4298 0.067 Uiso 1 1 calc
C5 C 0.4242(2) 0.51185(14) 0.2960(2) 0.0619(6) Uani 1 1 d
H5 H 0.3913 0.5536 0.3326 0.074 Uiso 1 1 calc
C5' C 0.9061(2) 0.14251(15) 0.4468(2) 0.0628(7) Uani 1 1 d
H5' H 0.9616 0.1142 0.4124 0.075 Uiso 1 1 calc
C5" C 0.1838(2) 0.03267(13) 0.3922(2) 0.0553(6) Uani 1 1 d
H5" H 0.1637 -0.0200 0.3772 0.066 Uiso 1 1 calc
C5"' C 0.0935(2) 0.63522(13) 0.5646(2) 0.0560(6) Uani 1 1 d
H5"' H 0.0667 0.6754 0.6091 0.067 Uiso 1 1 calc
C6 C 0.4979(2) 0.52543(15) 0.2150(3) 0.0701(7) Uani 1 1 d
H6 H 0.5159 0.5770 0.1965 0.084 Uiso 1 1 calc
C6' C 0.9306(2) 0.16381(16) 0.5631(2) 0.0635(7) Uani 1 1 d
H6' H 1.0027 0.1500 0.6087 0.076 Uiso 1 1 calc
C6" C 0.2009(2) 0.06041(14) 0.5053(2) 0.0559(6) Uani 1 1 d
H6" H 0.1926 0.0269 0.5682 0.067 Uiso 1 1 calc
C6"' C 0.1960(2) 0.59811(14) 0.60595(19) 0.0545(6) Uani 1 1 d
H6"' H 0.2401 0.6131 0.6786 0.065 Uiso 1 1 calc
C7 C 0.5452(2) 0.46459(16) 0.1612(2) 0.0629(7) Uani 1 1 d
H7 H 0.5929 0.4749 0.1040 0.075 Uiso 1 1 calc
C7' C 0.8500(2) 0.20520(14) 0.6131(2) 0.0591(6) Uani 1 1 d
H7' H 0.8669 0.2197 0.6930 0.071 Uiso 1 1 calc
C7" C 0.22984(18) 0.13692(14) 0.52657(18) 0.0507(6) Uani 1 1 d
H7" H 0.2417 0.1557 0.6045 0.061 Uiso 1 1 calc
C7"' C 0.23512(18) 0.53875(13) 0.54190(18) 0.0477(5) Uani 1 1 d
H7"' H 0.3067 0.5140 0.5700 0.057 Uiso 1 1 calc
C8 C 0.52386(18) 0.38896(14) 0.18992(19) 0.0514(6) Uani 1 1 d
H8 H 0.5583 0.3474 0.1546 0.062 Uiso 1 1 calc
C8' C 0.74470(19) 0.22566(14) 0.54693(19) 0.0519(6) Uani 1 1 d
H8' H 0.6898 0.2543 0.5816 0.062 Uiso 1 1 calc
C9 C 0.45087(17) 0.37464(12) 0.27155(17) 0.0444(5) Uani 1 1 d

loop_
_atom_site_aniso_label
_atom_site_aniso_U_11
_atom_site_aniso_U_22
_atom_site_aniso_U_33
_atom_site_aniso_U_23
_atom_site_aniso_U_13
_atom_site_aniso_U_12
O8"' 0.0489(9) 0.0846(12) 0.0534(9) -0.0199(8) -0.0043(7) 0.0162(8)
O8" 0.0765(12) 0.0708(11) 0.0411(9) -0.0068(7) 0.0193(8) -0.0052(8)
O9' 0.0515(9) 0.0642(10) 0.0483(9) -0.0012(7) 0.0144(7) 0.0065(7)
C1 0.0390(11) 0.0522(13) 0.0403(11) -0.0016(9) 0.0113(8) -0.0018(9)
C1' 0.0416(12) 0.0553(14) 0.0424(12) 0.0011(10) 0.0102(9) 0.0054(10)
C1" 0.0363(11) 0.0628(14) 0.0377(11) -0.0019(9) 0.0083(8) 0.0025(10)
C1"' 0.0404(11) 0.0613(14) 0.0402(11) -0.0011(9) 0.0068(9) 0.0033(10)
C2 0.0367(11) 0.0537(13) 0.0379(11) -0.0020(9) 0.0057(8) 0.0019(9)
C2' 0.0439(12) 0.0449(12) 0.0473(13) 0.0018(9) 0.0140(9) -0.0004(9)
C2" 0.0333(10) 0.0577(14) 0.0398(11) 0.0014(9) 0.0089(8) 0.0005(9)
C2"' 0.0389(11) 0.0513(13) 0.0429(11) 0.0024(9) 0.0105(8) 0.0000(9)
C3 0.0365(11) 0.0554(13) 0.0434(12) -0.0013(9) 0.0056(9) 0.0044(9)
C3' 0.0419(12) 0.0474(13) 0.0509(13) 0.0086(9) 0.0145(9) 0.0008(9)
C3" 0.0422(12) 0.0577(14) 0.0426(11) 0.0004(9) 0.0107(9) -0.0012(10)
C3"' 0.0438(12) 0.0600(14) 0.0490(12) -0.0005(10) 0.0061(9) 0.0059(10)
C4 0.0359(11) 0.0524(13) 0.0531(12) 0.0024(9) 0.0044(9) 0.0017(9)
C4' 0.0486(13) 0.0547(14) 0.0625(14) 0.0016(10) 0.0160(10) 0.0051(10)
C4" 0.0455(12) 0.0631(15) 0.0506(13) -0.0054(10) 0.0122(10) 0.0004(11)
C4"' 0.0474(13) 0.0575(14) 0.0616(14) -0.0025(11) 0.0078(10) 0.0093(11)
C5 0.0472(13) 0.0559(15) 0.0831(17) 0.0052(12) 0.0120(12) 0.0036(11)
C5' 0.0463(14) 0.0647(16) 0.0798(18) 0.0096(12) 0.0173(12) 0.0112(11)
C5" 0.0462(13) 0.0549(14) 0.0662(15) 0.0021(11) 0.0134(11) 0.0036(10)
C5"' 0.0560(14) 0.0515(14) 0.0614(14) -0.0060(10) 0.0119(11) 0.0025(11)
C6 0.0510(15) 0.0612(16) 0.100(2) 0.0192(14) 0.0183(13) 0.0009(12)
C6' 0.0448(14) 0.0741(17) 0.0718(17) 0.0202(13) 0.0103(11) 0.0077(12)
C6" 0.0497(14) 0.0615(16) 0.0580(14) 0.0124(11) 0.0132(10) 0.0037(11)
C6"' 0.0561(14) 0.0545(14) 0.0511(13) -0.0043(10) 0.0032(10) -0.0012(11)
C7 0.0437(13) 0.0720(17) 0.0752(16) 0.0218(13) 0.0162(11) -0.0002(12)
C7' 0.0493(14) 0.0747(17) 0.0537(14) 0.0167(11) 0.0099(11) 0.0041(12)
C7" 0.0416(12) 0.0683(16) 0.0429(12) 0.0034(10) 0.0086(9) 0.0040(10)
C7"' 0.0435(12) 0.0496(13) 0.0499(12) 0.0009(9) 0.0070(9) 0.0019(10)
C8 0.0398(12) 0.0624(15) 0.0528(13) 0.0093(10) 0.0098(9) 0.0018(10)
C8' 0.0455(12) 0.0617(15) 0.0510(13) 0.0111(10) 0.0150(10) 0.0024(10)
C9 0.0352(11) 0.0531(13) 0.0444(11) 0.0032(9) 0.0048(8) 0.0013(9)

loop_
_atom_type_symbol
_atom_type_description
_atom_type_scat_dispersion_real
_atom_type_scat_dispersion_imag
_atom_type_scat_source
C C 0.0181 0.0091 'International Tables Vol C Tables 4.2.6.8 and 6.1.1.4'
H H 0.0000 0.0000 'International Tables Vol C Tables 4.2.6.8 and 6.1.1.4'
O O 0.0492 0.0322 'International Tables Vol C Tables 4.2.6.8 and 6.1.1.4'

loop_
_geom_angle_atom_site_label_1
_geom_angle_atom_site_label_2
_geom_angle_atom_site_label_3
_geom_angle
C9 C1 C1' 111.24(17)
C9 C1 C2 101.11(17)
C1' C1 C2 114.22(16)
C9 C1 H1 110.7(13)
C1' C1 H1 109.5(13)
C2 C1 H1 109.8(13)
C2' C1' C1 112.83(17)
C2' C1' H1A' 110.6(14)
C1 C1' H1A' 112.0(14)
C2' C1' H1B' 102.0(13)
C1 C1' H1B' 113.6(13)
H1A' C1' H1B' 105.2(18)
O8" C1" C2" 120.60(19)
O8" C1" C2 120.4(2)
C2" C1" C2 119.02(17)
O8"' C1"' C2"' 120.54(19)
O8"' C1"' C3 118.55(19)
C2"' C1"' C3 120.90(18)
C1" C2 C3 114.03(17)
C1" C2 C1 116.56(17)
C3 C2 C1 107.11(17)
C1" C2 H2 108.0(12)
C3 C2 H2 104.2(12)
C1 C2 H2 105.9(11)
O9' C2' C3' 120.31(19)
O9' C2' C1' 120.26(19)
C3' C2' C1' 119.40(18)
C7" C2" C3" 118.4(2)
C7" C2" C1" 119.25(18)
C3" C2" C1" 122.38(18)
C7"' C2"' C3"' 118.9(2)
C7"' C2"' C1"' 124.22(19)
C3"' C2"' C1"' 116.81(19)
C4 C3 C2 102.66(16)
C4 C3 C1"' 109.24(17)
C2 C3 C1"' 111.54(18)
C4 C3 H3 110.9(12)
C2 C3 H3 111.3(12)
C1"' C3 H3 110.9(12)
C8' C3' C4' 119.1(2)
C8' C3' C2' 122.40(19)
C4' C3' C2' 118.49(19)
C4" C3" C2" 120.44(19)
C4" C3" H3" 119.8
C2" C3" H3" 119.8
C4"' C3"' C2"' 120.5(2)
C4"' C3"' H3"' 119.8
C2"' C3"' H3"' 119.8
C5 C4 C9 121.2(2)
C5 C4 C3 128.4(2)
C9 C4 C3 110.42(19)
C5' C4' C3' 120.5(2)
C5' C4' H4' 119.7
C3' C4' H4' 119.7
C3" C4" C5" 120.4(2)
C3" C4" H4" 119.8
C5" C4" H4" 119.8
C3"' C4"' C5"' 119.9(2)
C3"' C4"' H4"' 120.0
C5"' C4"' H4"' 120.0
C4 C5 C6 118.4(2)
C4 C5 H5 120.8
C6 C5 H5 120.8
C4' C5' C6' 120.0(2)
C4' C5' H5' 120.0
C6' C5' H5' 120.0
C4" C5" C6" 120.0(2)
C4" C5" H5" 120.0
C6" C5" H5" 120.0
C6"' C5"' C4"' 120.3(2)
C6"' C5"' H5"' 119.9
C4"' C5"' H5"' 119.9
C7 C6 C5 120.8(2)
C7 C6 H6 119.6
C5 C6 H6 119.6
C7' C6' C5' 120.0(2)
C7' C6' H6' 120.0
C5' C6' H6' 120.0
C7" C6" C5" 119.8(2)
C7" C6" H6" 120.1
C5" C6" H6" 120.1
C5"' C6"' C7"' 120.2(2)
C5"' C6"' H6"' 119.9
C7"' C6"' H6"' 119.9
C8 C7 C6 120.7(2)
C8 C7 H7 119.7
C6 C7 H7 119.7
C6' C7' C8' 120.3(2)
C6' C7' H7' 119.9
C8' C7' H7' 119.9
C6" C7" C2" 121.1(2)
C6" C7" H7" 119.5
C2" C7" H7" 119.5
C2"' C7"' C6"' 120.1(2)
C2"' C7"' H7"' 119.9
C6"' C7"' H7"' 119.9
C7 C8 C9 119.1(2)
C7 C8 H8 120.5
C9 C8 H8 120.5
C7' C8' C3' 120.1(2)
C7' C8' H8' 119.9
C3' C8' H8' 119.9
C4 C9 C8 119.9(2)
C4 C9 C1 111.72(18)
C8 C9 C1 128.4(2)

loop_
_geom_bond_atom_site_label_1
_geom_bond_atom_site_label_2
_geom_bond_distance
O8"' C1"' 1.217(3)
O8" C1" 1.223(2)
O9' C2' 1.224(2)
C1 C9 1.508(3)
C1 C1' 1.532(3)
C1 C2 1.559(3)
C1 H1 0.96(2)
C1' C2' 1.518(3)
C1' H1A' 0.99(2)
C1' H1B' 0.98(2)
C1" C2" 1.488(3)
C1" C2 1.518(3)
C1"' C2"' 1.489(3)
C1"' C3 1.537(3)
C2 C3 1.529(3)
C2 H2 0.98(2)
C2' C3' 1.491(3)
C2" C7" 1.395(3)
C2" C3" 1.395(3)
C2"' C7"' 1.384(3)
C2"' C3"' 1.400(3)
C3 C4 1.523(3)
C3 H3 0.99(2)
C3' C8' 1.389(3)
C3' C4' 1.399(3)
C3" C4" 1.381(3)
C3" H3" 0.9500
C3"' C4"' 1.377(3)
C3"' H3"' 0.9500
C4 C5 1.386(3)
C4 C9 1.391(3)
C4' C5' 1.379(3)
C4' H4' 0.9500
C4" C5" 1.381(3)
C4" H4" 0.9500
C4"' C5"' 1.377(3)
C4"' H4"' 0.9500
C5 C6 1.395(3)
C5 H5 0.9500
C5' C6' 1.384(4)
C5' H5' 0.9500
C5" C6" 1.382(3)
C5" H5" 0.9500
C5"' C6"' 1.375(3)
C5"' H5"' 0.9500
C6 C7 1.385(4)
C6 H6 0.9500
C6' C7' 1.384(3)
C6' H6' 0.9500
C6" C7" 1.379(3)
C6" H6" 0.9500
C6"' C7"' 1.389(3)
C6"' H6"' 0.9500
C7 C8 1.384(3)
C7 H7 0.9500
C7' C8' 1.387(3)
C7' H7' 0.9500
C7" H7" 0.9500
C7"' H7"' 0.9500
C8 C9 1.396(3)
C8 H8 0.9500
C8' H8' 0.9500

loop_
_geom_torsion_atom_site_label_1
_geom_torsion_atom_site_label_2
_geom_torsion_atom_site_label_3
_geom_torsion_atom_site_label_4
_geom_torsion
C9 C1 C1' C2' -79.3(2)
C2 C1 C1' C2' 166.99(18)
O8" C1" C2 C3 -7.8(3)
C2" C1" C2 C3 171.04(17)
O8" C1" C2 C1 117.8(2)
C2" C1" C2 C1 -63.3(2)
C9 C1 C2 C1" -155.34(17)
C1' C1 C2 C1" -35.8(3)
C9 C1 C2 C3 -26.3(2)
C1' C1 C2 C3 93.3(2)
C1 C1' C2' O9' -13.2(3)
C1 C1' C2' C3' 168.93(18)
O8" C1" C2" C7" -11.2(3)
C2 C1" C2" C7" 169.93(18)
O8" C1" C2" C3" 168.5(2)
C2 C1" C2" C3" -10.3(3)
O8"' C1"' C2"' C7"' 171.9(2)
C3 C1"' C2"' C7"' -8.7(3)
O8"' C1"' C2"' C3"' -5.2(3)
C3 C1"' C2"' C3"' 174.18(18)
C1" C2 C3 C4 154.11(17)
C1 C2 C3 C4 23.6(2)
C1" C2 C3 C1"' -89.0(2)
C1 C2 C3 C1"' 140.46(17)
O8"' C1"' C3 C4 81.1(3)
C2"' C1"' C3 C4 -98.2(2)
O8"' C1"' C3 C2 -31.7(3)
C2"' C1"' C3 C2 148.98(19)
O9' C2' C3' C8' 173.9(2)
C1' C2' C3' C8' -8.2(3)
O9' C2' C3' C4' -4.4(3)
C1' C2' C3' C4' 173.5(2)
C7" C2" C3" C4" 0.0(3)
C1" C2" C3" C4" -179.68(19)
C7"' C2"' C3"' C4"' -1.6(3)
C1"' C2"' C3"' C4"' 175.6(2)
C2 C3 C4 C5 165.6(2)
C1"' C3 C4 C5 47.1(3)
C2 C3 C4 C9 -11.7(2)
C1"' C3 C4 C9 -130.17(19)
C8' C3' C4' C5' -0.4(3)
C2' C3' C4' C5' 178.0(2)
C2" C3" C4" C5" 0.3(3)
C2"' C3"' C4"' C5"' -0.2(4)
C9 C4 C5 C6 2.2(4)
C3 C4 C5 C6 -174.8(2)
C3' C4' C5' C6' 0.5(4)
C3" C4" C5" C6" -0.4(3)
C3"' C4"' C5"' C6"' 1.4(4)
C4 C5 C6 C7 0.4(4)
C4' C5' C6' C7' -0.2(4)
C4" C5" C6" C7" 0.2(3)
C4"' C5"' C6"' C7"' -0.6(4)
C5 C6 C7 C8 -2.5(4)
C5' C6' C7' C8' -0.2(4)
C5" C6" C7" C2" 0.2(3)
C3" C2" C7" C6" -0.3(3)
C1" C2" C7" C6" 179.4(2)
C3"' C2"' C7"' C6"' 2.4(3)
C1"' C2"' C7"' C6"' -174.7(2)
C5"' C6"' C7"' C2"' -1.2(3)
C6 C7 C8 C9 1.9(4)
C6' C7' C8' C3' 0.2(4)
C4' C3' C8' C7' 0.0(3)
C2' C3' C8' C7' -178.3(2)
C5 C4 C9 C8 -2.8(3)
C3 C4 C9 C8 174.76(19)
C5 C4 C9 C1 177.1(2)
C3 C4 C9 C1 -5.4(2)
C7 C8 C9 C4 0.7(3)
C7 C8 C9 C1 -179.2(2)
C1' C1 C9 C4 -102.1(2)
C2 C1 C9 C4 19.5(2)
C1' C1 C9 C8 77.7(3)
C2 C1 C9 C8 -160.6(2)
